data_1536673
loop_
_publ_author_name
'Klaiber, F.'
'Petter, W.'
'Hulliger, F.'

_publ_section_title
;
 The structure type of Re2 Te5, a new (M6 X14) cluster compound
;
_journal_name_full 'Journal of Solid State Chemistry'
_journal_page_first 112
_journal_page_last 120
_journal_volume 46
_journal_year 1983
_chemical_formula_sum 'Re2 Te5'
_space_group_IT_number 61
_symmetry_space_group_name_Hall '-P 2ac 2ab'
_symmetry_space_group_name_H-M 'P b c a'
_cell_angle_alpha 90
_cell_angle_beta 90
_cell_angle_gamma 90
_cell_formula_units_Z 12
_cell_length_a 13.003
_cell_length_b 12.935
_cell_length_c 14.212
_cell_volume 2390.370
_citation_journal_id_ASTM JSSCBI
_cod_data_source_file Klaiber_JSSCBI_1983_114.cif
_cod_data_source_block Re2Te5
_cod_original_cell_volume 2390.37
_cod_database_code 1536673

loop_
_symmetry_equiv_pos_as_xyz
x,y,z
-x+1/2,-y,z+1/2
x+1/2,-y+1/2,-z
-x,y+1/2,-z+1/2
-x,-y,-z
x-1/2,y,-z-1/2
-x-1/2,y-1/2,z
x,-y-1/2,z-1/2

loop_
_atom_site_label
_atom_site_type_symbol
_atom_site_fract_x
_atom_site_fract_y
_atom_site_fract_z
_atom_site_occupancy
_atom_site_U_iso_or_equiv
Te2 Te-2 0.1155 0.1427 0.2235 1 0.0
Te8 Te-2 0 0 0 1 0.0
Te1 Te-2 0.3218 0.4617 0.1276 1 0.0
Re3 Re+5 0.4721 0.3666 0.4515 1 0.0
Re2 Re+5 0.0482 0.0589 0.3866 1 0.0
Te7 Te-2 0.1555 0.2013 0.4846 1 0.0
Te6 Te-2 0.0578 0.4195 0.2144 1 0.0
Re1 Re+5 0.1343 0.4939 0.0511 1 0.0
Te5 Te-2 0.386 0.187 0.1165 1 0.0
Te4 Te-2 0.2875 0.4336 0.3895 1 0.0
Te3 Te-2 0.4276 0.1773 0.3783 1 0.0
